data_7233963
loop_
_publ_author_name
'Pei-Xin Li'
'Ming-Sheng Wang'
'Li-Zhen Cai'
'Guan-E. Wang'
'Guo-Cong Guo'

_publ_section_title
;
 Rare electron-transfer photochromic and thermochromic difunctional
 compounds
;
_journal_name_full 'Journal of Materials Chemistry C'
_journal_page_first 253
_journal_page_last 256
_journal_paper_doi 10.1039/C4TC01315H
_journal_volume 3
_journal_year 2015
_chemical_formula_sum 'C12 H10 Br2 N2 O2 Zn'
_chemical_formula_weight 439.41
_space_group_IT_number 15
_space_group_name_Hall '-C 2yc'
_space_group_name_H-M_alt 'C 1 2/c 1'
_symmetry_cell_setting monoclinic
_symmetry_space_group_name_H-M 'C 1 2/c 1'
_atom_sites_solution_hydrogens geom
_atom_sites_solution_primary direct
_atom_sites_solution_secondary difmap
_cell_angle_alpha 90.00
_cell_angle_beta 114.673(7)
_cell_angle_gamma 90.00
_cell_formula_units_Z 8
_cell_length_a 20.940(13)
_cell_length_b 9.168(4)
_cell_length_c 16.491(10)
_cell_measurement_reflns_used 3713
_cell_measurement_temperature 293(2)
_cell_measurement_theta_max 27.4816
_cell_measurement_theta_min 2.5919
_cell_volume 2877(3)
_computing_structure_refinement 'SHELXL-97 (Sheldrick, 1997)'
_computing_structure_solution 'SHELXS-97 (Sheldrick, 1990)'
_diffrn_ambient_temperature 293(2)
_diffrn_detector_area_resol_mean 28.5714
_diffrn_measured_fraction_theta_full 0.986
_diffrn_measured_fraction_theta_max 0.986
_diffrn_measurement_device_type Mercury2
_diffrn_measurement_method \w
_diffrn_radiation_monochromator graphite
_diffrn_radiation_source 'rotating-anode generator'
_diffrn_radiation_type MoK\a
_diffrn_radiation_wavelength 0.71073
_diffrn_reflns_av_R_equivalents 0.0722
_diffrn_reflns_av_sigmaI/netI 0.0466
_diffrn_reflns_limit_h_max 27
_diffrn_reflns_limit_h_min -27
_diffrn_reflns_limit_k_max 11
_diffrn_reflns_limit_k_min -7
_diffrn_reflns_limit_l_max 21
_diffrn_reflns_limit_l_min -19
_diffrn_reflns_number 11213
_diffrn_reflns_theta_full 27.50
_diffrn_reflns_theta_max 27.50
_diffrn_reflns_theta_min 2.67
_exptl_absorpt_coefficient_mu 7.260
_exptl_absorpt_correction_T_max 1.0000
_exptl_absorpt_correction_T_min 0.5553
_exptl_absorpt_correction_type multi-scan
_exptl_crystal_colour blue
_exptl_crystal_density_diffrn 2.029
_exptl_crystal_density_method 'not measured'
_exptl_crystal_description block
_exptl_crystal_F_000 1696
_exptl_crystal_size_max 0.2000
_exptl_crystal_size_mid 0.1800
_exptl_crystal_size_min 0.0800
_refine_diff_density_max 1.265
_refine_diff_density_min -1.099
_refine_diff_density_rms 0.185
_refine_ls_extinction_method none
_refine_ls_goodness_of_fit_ref 0.993
_refine_ls_hydrogen_treatment mixed
_refine_ls_matrix_type full
_refine_ls_number_parameters 172
_refine_ls_number_reflns 3261
_refine_ls_number_restraints 0
_refine_ls_restrained_S_all 0.993
_refine_ls_R_factor_all 0.0848
_refine_ls_R_factor_gt 0.0642
_refine_ls_shift/su_max 0.090
_refine_ls_shift/su_mean 0.015
_refine_ls_structure_factor_coef Fsqd
_refine_ls_weighting_details 'calc w=1/[\s^2^(Fo^2^)+(0.1172P)^2^+0.0000P] where P=(Fo^2^+2Fc^2^)/3'
_refine_ls_weighting_scheme calc
_refine_ls_wR_factor_gt 0.1662
_refine_ls_wR_factor_ref 0.1800
_reflns_number_gt 2295
_reflns_number_total 3261
_reflns_threshold_expression >2sigma(I)
_cod_data_source_file 1000001.cif
_cod_data_source_block PCOD1000001
_cod_depositor_comments
;
The following automatic conversions were performed:

data item '_exptl_absorpt_correction_type' value 'Multi-scan' was
changed to 'multi-scan' in accordance with the built-in table derived
from the CIF Core dictionary named 'cif_core.dic' version 2.4.5 last
updated on 2014-11-21.

Automatic conversion script
Id: cif_fix_values 6909 2019-04-08 15:41:33Z antanas 
;
_cod_original_sg_symbol_H-M C2/c
_cod_database_code 7233963

loop_
_symmetry_equiv_pos_as_xyz
'x, y, z'
'-x, y, -z+1/2'
'x+1/2, y+1/2, z'
'-x+1/2, y+1/2, -z+1/2'
'-x, -y, -z'
'x, -y, z-1/2'
'-x+1/2, -y+1/2, -z'
'x+1/2, -y+1/2, z-1/2'

loop_
_atom_site_label
_atom_site_type_symbol
_atom_site_fract_x
_atom_site_fract_y
_atom_site_fract_z
_atom_site_U_iso_or_equiv
_atom_site_adp_type
_atom_site_occupancy
_atom_site_symmetry_multiplicity
_atom_site_calc_flag
_atom_site_refinement_flags
_atom_site_disorder_assembly
_atom_site_disorder_group
Zn1 Zn 0.18207(3) 0.07592(7) 0.03678(4) 0.0478(2) Uani 1 1 d . . .
Br2 Br 0.27644(3) 0.19249(7) 0.15505(4) 0.0627(3) Uani 1 1 d . . .
Br1 Br 0.13560(4) -0.11887(8) 0.09233(5) 0.0684(3) Uani 1 1 d . . .
N1 N -0.1108(2) -0.7559(5) -0.4810(3) 0.0475(10) Uani 1 1 d . . .
O2 O 0.2121(2) -0.0102(5) -0.0510(3) 0.0549(10) Uani 1 1 d . . .
C3 C -0.1303(3) -0.6164(7) -0.4950(4) 0.0589(16) Uani 1 1 d . . .
H3A H -0.1764 -0.5942 -0.5335 0.071 Uiso 1 1 calc R . .
C8 C 0.1531(4) -0.3466(8) -0.2496(6) 0.080(2) Uani 1 1 d . . .
H8A H 0.1990 -0.3734 -0.2130 0.096 Uiso 1 1 calc R . .
N2 N 0.1341(2) -0.2087(5) -0.2540(3) 0.0454(10) Uani 1 1 d . . .
C12 C 0.1611(3) -0.0538(7) -0.1222(4) 0.0513(14) Uani 1 1 d . . .
C9 C 0.0204(3) -0.2712(7) -0.3578(4) 0.0539(14) Uani 1 1 d . . .
H9A H -0.0243 -0.2406 -0.3969 0.065 Uiso 1 1 calc R . .
C10 C 0.0697(3) -0.1688(7) -0.3082(4) 0.0595(16) Uani 1 1 d . . .
H10A H 0.0574 -0.0707 -0.3130 0.071 Uiso 1 1 calc R . .
C6 C 0.0363(3) -0.4177(6) -0.3501(4) 0.0476(13) Uani 1 1 d . . .
O1 O 0.0991(3) -0.0550(7) -0.1370(4) 0.0790(15) Uani 1 1 d . . .
C11 C 0.1847(3) -0.1024(7) -0.1944(4) 0.0533(14) Uani 1 1 d . . .
H11A H 0.1874 -0.0184 -0.2285 0.064 Uiso 1 1 calc R . .
H11B H 0.2309 -0.1463 -0.1667 0.064 Uiso 1 1 calc R . .
C5 C -0.0162(3) -0.5314(6) -0.3980(4) 0.0442(12) Uani 1 1 d . . .
C1 C -0.0454(3) -0.7835(7) -0.4274(6) 0.071(2) Uani 1 1 d . . .
H1A H -0.0306 -0.8801 -0.4192 0.085 Uiso 1 1 calc R . .
C4 C -0.0842(3) -0.5036(7) -0.4544(5) 0.0614(16) Uani 1 1 d . . .
H4A H -0.0999 -0.4076 -0.4656 0.074 Uiso 1 1 calc R . .
C7 C 0.1052(4) -0.4525(8) -0.2991(6) 0.089(3) Uani 1 1 d . . .
H7A H 0.1201 -0.5484 -0.2977 0.107 Uiso 1 1 calc R . .
C2 C 0.0029(3) -0.6759(8) -0.3824(5) 0.072(2) Uani 1 1 d . . .
H2A H 0.0479 -0.7012 -0.3418 0.086 Uiso 1 1 calc R . .

loop_
_atom_site_aniso_label
_atom_site_aniso_U_11
_atom_site_aniso_U_22
_atom_site_aniso_U_33
_atom_site_aniso_U_23
_atom_site_aniso_U_13
_atom_site_aniso_U_12
Zn1 0.0519(4) 0.0478(4) 0.0397(4) -0.0005(3) 0.0152(3) 0.0006(3)
Br2 0.0702(5) 0.0521(4) 0.0470(4) -0.0005(3) 0.0059(3) -0.0026(3)
Br1 0.0878(5) 0.0615(5) 0.0596(5) 0.0006(3) 0.0343(4) -0.0165(3)
N1 0.052(3) 0.044(3) 0.046(3) -0.003(2) 0.019(2) 0.003(2)
O2 0.057(2) 0.059(3) 0.049(2) -0.0100(19) 0.0225(19) -0.0109(18)
C3 0.049(3) 0.055(4) 0.055(4) 0.007(3) 0.005(3) -0.001(3)
C8 0.052(4) 0.053(4) 0.096(6) -0.012(4) -0.006(4) 0.005(3)
N2 0.053(3) 0.044(3) 0.037(2) -0.0089(19) 0.017(2) -0.0065(19)
C12 0.056(3) 0.056(3) 0.047(3) -0.006(3) 0.026(3) -0.009(3)
C9 0.051(3) 0.050(3) 0.050(3) -0.004(3) 0.010(3) 0.011(2)
C10 0.065(4) 0.045(3) 0.054(4) -0.001(3) 0.010(3) 0.005(3)
C6 0.046(3) 0.047(3) 0.046(3) -0.005(2) 0.015(2) 0.005(2)
O1 0.063(3) 0.115(4) 0.065(3) -0.035(3) 0.033(2) -0.024(3)
C11 0.058(3) 0.056(4) 0.046(3) -0.005(3) 0.022(3) -0.012(3)
C5 0.047(3) 0.042(3) 0.043(3) -0.004(2) 0.017(2) 0.005(2)
C1 0.054(4) 0.044(3) 0.095(6) -0.010(3) 0.010(3) 0.007(3)
C4 0.056(3) 0.045(3) 0.064(4) 0.003(3) 0.006(3) 0.001(3)
C7 0.070(4) 0.039(4) 0.107(7) -0.009(4) -0.014(4) 0.004(3)
C2 0.041(3) 0.062(4) 0.088(5) -0.006(4) 0.004(3) 0.012(3)

loop_
_atom_type_symbol
_atom_type_description
_atom_type_scat_dispersion_real
_atom_type_scat_dispersion_imag
_atom_type_scat_source
C C 0.0033 0.0016 'International Tables Vol C Tables 4.2.6.8 and 6.1.1.4'
H H 0.0000 0.0000 'International Tables Vol C Tables 4.2.6.8 and 6.1.1.4'
N N 0.0061 0.0033 'International Tables Vol C Tables 4.2.6.8 and 6.1.1.4'
O O 0.0106 0.0060 'International Tables Vol C Tables 4.2.6.8 and 6.1.1.4'
Zn Zn 0.2839 1.4301 'International Tables Vol C Tables 4.2.6.8 and 6.1.1.4'
Br Br -0.2901 2.4595 'International Tables Vol C Tables 4.2.6.8 and 6.1.1.4'

loop_
_geom_angle_atom_site_label_1
_geom_angle_atom_site_label_2
_geom_angle_atom_site_label_3
_geom_angle
_geom_angle_site_symmetry_1
_geom_angle_site_symmetry_3
O2 Zn1 N1 111.30(19) . 2_564
O2 Zn1 Br2 111.91(13) . .
N1 Zn1 Br2 103.16(14) 2_564 .
O2 Zn1 Br1 106.73(13) . .
N1 Zn1 Br1 113.13(13) 2_564 .
Br2 Zn1 Br1 110.72(5) . .
C1 N1 C3 117.4(5) . .
C1 N1 Zn1 120.8(4) . 2_544
C3 N1 Zn1 121.7(4) . 2_544
C12 O2 Zn1 113.7(4) . .
N1 C3 C4 122.2(6) . .
N2 C8 C7 120.7(6) . .
C10 N2 C8 120.1(5) . .
C10 N2 C11 121.0(5) . .
C8 N2 C11 118.8(5) . .
O1 C12 O2 126.8(6) . .
O1 C12 C11 120.3(5) . .
O2 C12 C11 112.9(5) . .
C6 C9 C10 121.0(5) . .
N2 C10 C9 120.8(6) . .
C9 C6 C7 115.8(5) . .
C9 C6 C5 122.7(5) . .
C7 C6 C5 121.3(5) . .
N2 C11 C12 109.7(5) . .
C4 C5 C2 116.5(5) . .
C4 C5 C6 124.3(5) . .
C2 C5 C6 119.0(5) . .
N1 C1 C2 123.3(6) . .
C5 C4 C3 120.7(6) . .
C6 C7 C8 121.0(6) . .
C5 C2 C1 119.7(6) . .

loop_
_geom_bond_atom_site_label_1
_geom_bond_atom_site_label_2
_geom_bond_distance
_geom_bond_site_symmetry_2
Zn1 O2 1.967(4) .
Zn1 N1 2.074(5) 2_564
Zn1 Br2 2.3735(12) .
Zn1 Br1 2.3916(12) .
N1 C1 1.308(8) .
N1 C3 1.333(8) .
N1 Zn1 2.074(5) 2_544
O2 C12 1.278(7) .
C3 C4 1.382(9) .
C8 N2 1.318(8) .
C8 C7 1.390(10) .
N2 C10 1.321(8) .
N2 C11 1.472(7) .
C12 O1 1.217(7) .
C12 C11 1.532(8) .
C9 C6 1.377(8) .
C9 C10 1.383(9) .
C6 C7 1.370(9) .
C6 C5 1.480(8) .
C5 C4 1.362(8) .
C5 C2 1.377(9) .
C1 C2 1.385(9) .
